data_4322553
loop_
_publ_author_name
'Elisa Campazzi'
'Euro Solari'
'Rosario Scopelliti'
'Carlo Floriani'

_publ_contact_author_address
;
Institut de Chimie Min\'erale et Analytique
BCH # 3307
Universit\'e de Lausanne
CH-1015 Lausanne
Switzerland
;
_publ_contact_author_email carlo.floriani@icma.unil.ch
_publ_contact_author_fax '+4121 692 3905'
_publ_contact_author_name 'Carlo Floriani'
_publ_contact_author_phone '+4121 692 3902'
_publ_section_title
;
 Cyclopentadienyl Behavior of Pyrrolyl Anions within the
 meso-Octaethylporphyrinogen-Binding Lanthanides: Carbon-Hydrogen and
 Metal-Carbon Bond Rearrangements
;
_journal_name_full 'Inorganic Chemistry'
_journal_page_first 6240
_journal_page_last 6245
_journal_paper_doi 10.1021/ic990742x
_journal_volume 38
_journal_year 1999
_chemical_formula_sum 'C88 H136 N8 Na2 O8 Pr2'
_chemical_formula_weight 1761.85
_chemical_name_systematic
; 
 ? 
;
_space_group_IT_number 15
_symmetry_cell_setting monoclinic
_symmetry_space_group_name_Hall '-C 2yc'
_symmetry_space_group_name_H-M 'C 1 2/c 1'
_atom_sites_solution_hydrogens geom
_atom_sites_solution_primary direct
_atom_sites_solution_secondary difmap
_audit_creation_method SHELXL-97
_cell_angle_alpha 90.00
_cell_angle_beta 94.801(10)
_cell_angle_gamma 90.00
_cell_formula_units_Z 4
_cell_length_a 20.742(3)
_cell_length_b 21.152(6)
_cell_length_c 20.474(3)
_cell_measurement_reflns_used '238 spots from first image'
_cell_measurement_temperature 296(2)
_cell_volume 8951(3)
_computing_cell_refinement 'marresearch, marHKL, release 1.9.1'
_computing_data_collection 'marresearch, mar345, release 1.2.11'
_computing_data_reduction 'marresearch, marHKL'
_computing_molecular_graphics 'Bruker, SHELXTL, release 5.1'
_computing_publication_material 'Bruker, SHELXTL'
_computing_structure_refinement 'SHELXL-97 (Sheldrick, 1997)'
_computing_structure_solution 'SHELXS-97 (Sheldrick, 1990)'
_diffrn_ambient_temperature 296(2)
_diffrn_measured_fraction_theta_max 0.989
_diffrn_measurement_device_type 'mar345 IPDS'
_diffrn_measurement_method 'phi scan'
_diffrn_radiation_monochromator graphite
_diffrn_radiation_source 'fine-focus sealed tube'
_diffrn_radiation_type MoK\a
_diffrn_radiation_wavelength 0.71070
_diffrn_reflns_av_R_equivalents 0.0397
_diffrn_reflns_av_sigmaI/netI 0.0321
_diffrn_reflns_limit_h_max 24
_diffrn_reflns_limit_h_min -22
_diffrn_reflns_limit_k_max 25
_diffrn_reflns_limit_k_min -25
_diffrn_reflns_limit_l_max 24
_diffrn_reflns_limit_l_min -24
_diffrn_reflns_number 27859
_diffrn_reflns_theta_max 25.03
_diffrn_reflns_theta_min 1.38
_exptl_absorpt_coefficient_mu 1.142
_exptl_absorpt_correction_type none
_exptl_crystal_colour colourless
_exptl_crystal_density_diffrn 1.307
_exptl_crystal_density_method 'not measured'
_exptl_crystal_description prismatic
_exptl_crystal_F_000 3696
_exptl_crystal_size_max 0.40
_exptl_crystal_size_mid 0.35
_exptl_crystal_size_min 0.28
_refine_diff_density_max 0.724
_refine_diff_density_min -1.267
_refine_diff_density_rms 0.123
_refine_ls_extinction_coef 0.00263(12)
_refine_ls_extinction_expression Fc^*^=kFc[1+0.001xFc^2^\l^3^/sin(2\q)]^-1/4^
_refine_ls_extinction_method SHELXL
_refine_ls_goodness_of_fit_ref 1.082
_refine_ls_hydrogen_treatment mixed
_refine_ls_matrix_type full
_refine_ls_number_parameters 488
_refine_ls_number_reflns 7817
_refine_ls_number_restraints 0
_refine_ls_restrained_S_all 1.082
_refine_ls_R_factor_all 0.0406
_refine_ls_R_factor_gt 0.0340
_refine_ls_shift/su_max 0.001
_refine_ls_shift/su_mean 0.000
_refine_ls_structure_factor_coef Fsqd
_refine_ls_weighting_details 'calc w=1/[\s^2^(Fo^2^)+(0.0726P)^2^+0.0000P] where P=(Fo^2^+2Fc^2^)/3'
_refine_ls_weighting_scheme calc
_refine_ls_wR_factor_gt 0.0950
_refine_ls_wR_factor_ref 0.0997
_reflns_number_gt 6852
_reflns_number_total 7817
_reflns_threshold_expression >2sigma(I)
_cod_data_source_file ic990742x_1.cif
_cod_data_source_block 18
_cod_database_code 4322553

loop_
_symmetry_equiv_pos_as_xyz
'x, y, z'
'-x, y, -z+1/2'
'x+1/2, y+1/2, z'
'-x+1/2, y+1/2, -z+1/2'
'-x, -y, -z'
'x, -y, z-1/2'
'-x+1/2, -y+1/2, -z'
'x+1/2, -y+1/2, z-1/2'

loop_
_atom_site_label
_atom_site_type_symbol
_atom_site_fract_x
_atom_site_fract_y
_atom_site_fract_z
_atom_site_U_iso_or_equiv
_atom_site_adp_type
_atom_site_occupancy
_atom_site_symmetry_multiplicity
_atom_site_calc_flag
_atom_site_refinement_flags
_atom_site_disorder_assembly
_atom_site_disorder_group
Pr1 Pr 0.246857(6) 0.185861(6) -0.084314(6) 0.03117(9) Uani 1 1 d . . .
N1 N 0.33347(11) 0.18081(10) -0.16249(12) 0.0370(5) Uani 1 1 d . . .
N2 N 0.23656(14) 0.30628(12) -0.15022(14) 0.0512(7) Uani 1 1 d . . .
H2 H 0.2218 0.3041 -0.1907 0.061 Uiso 1 1 calc R . .
N3 N 0.12847(10) 0.20098(11) -0.10385(11) 0.0370(5) Uani 1 1 d . . .
N4 N 0.21426(11) 0.08075(11) -0.15070(11) 0.0393(5) Uani 1 1 d . . .
C1 C 0.34358(13) 0.12732(14) -0.19907(14) 0.0419(6) Uani 1 1 d . . .
C2 C 0.37204(15) 0.14333(16) -0.25517(15) 0.0516(8) Uani 1 1 d . . .
H2A H 0.3833 0.1158 -0.2877 0.062 Uiso 1 1 calc R . .
C3 C 0.38098(14) 0.20991(16) -0.25387(15) 0.0480(7) Uani 1 1 d . . .
H3 H 0.3992 0.2344 -0.2852 0.058 Uiso 1 1 calc R . .
C4 C 0.35723(12) 0.23089(13) -0.19677(13) 0.0371(6) Uani 1 1 d . . .
C5 C 0.36112(13) 0.29608(14) -0.16558(13) 0.0375(6) Uani 1 1 d . . .
C6 C 0.30351(12) 0.30339(12) -0.12512(14) 0.0329(6) Uani 1 1 d . . .
C7 C 0.30303(14) 0.30690(12) -0.05783(15) 0.0346(6) Uani 1 1 d . . .
H7 H 0.3400 0.3059 -0.0288 0.042 Uiso 1 1 calc R . .
C8 C 0.24028(12) 0.31215(10) -0.03876(12) 0.0229(5) Uani 1 1 d . . .
C9 C 0.20064(16) 0.31319(12) -0.09651(16) 0.0342(7) Uani 1 1 d . . .
C10 C 0.12741(14) 0.31827(12) -0.09789(15) 0.0385(7) Uani 1 1 d . . .
C11 C 0.09980(13) 0.25652(14) -0.12486(13) 0.0402(6) Uani 1 1 d . . .
C12 C 0.04429(14) 0.24439(17) -0.16482(15) 0.0523(8) Uani 1 1 d . . .
H12 H 0.0167 0.2742 -0.1856 0.063 Uiso 1 1 calc R . .
C13 C 0.03753(17) 0.17858(16) -0.16797(17) 0.0545(9) Uani 1 1 d . . .
H13 H 0.0044 0.1564 -0.1913 0.065 Uiso 1 1 calc R . .
C14 C 0.08888(13) 0.15284(15) -0.13017(13) 0.0433(7) Uani 1 1 d . . .
C15 C 0.10260(14) 0.08542(15) -0.10911(14) 0.0445(7) Uani 1 1 d . . .
C16 C 0.17530(14) 0.07525(14) -0.09908(14) 0.0422(7) Uani 1 1 d . . .
C17 C 0.21257(16) 0.05896(15) -0.04199(15) 0.0488(7) Uani 1 1 d . . .
H17 H 0.1981 0.0532 -0.0006 0.059 Uiso 1 1 calc R . .
C18 C 0.27741(15) 0.05278(14) -0.05952(15) 0.0461(7) Uani 1 1 d . . .
H18 H 0.3136 0.0420 -0.0319 0.055 Uiso 1 1 calc R . .
C19 C 0.27567(15) 0.06609(14) -0.12620(14) 0.0433(7) Uani 1 1 d . . .
C20 C 0.33054(14) 0.06258(14) -0.17094(15) 0.0456(7) Uani 1 1 d . . .
C21 C 0.42408(14) 0.30102(16) -0.11954(16) 0.0485(7) Uani 1 1 d . . .
H21A H 0.4238 0.3410 -0.0963 0.058 Uiso 1 1 calc R . .
H21B H 0.4240 0.2676 -0.0872 0.058 Uiso 1 1 calc R . .
C22 C 0.48676(16) 0.2966(2) -0.1536(2) 0.0702(10) Uani 1 1 d . . .
H22A H 0.4881 0.2568 -0.1761 0.080 Uiso 1 1 calc R . .
H22B H 0.5231 0.2996 -0.1216 0.080 Uiso 1 1 calc R . .
H22C H 0.4883 0.3305 -0.1846 0.080 Uiso 1 1 calc R . .
C23 C 0.35815(15) 0.34792(15) -0.21853(15) 0.0494(7) Uani 1 1 d . . .
H23A H 0.3936 0.3416 -0.2458 0.059 Uiso 1 1 calc R . .
H23B H 0.3182 0.3432 -0.2462 0.059 Uiso 1 1 calc R . .
C24 C 0.3617(2) 0.41552(17) -0.1917(2) 0.0732(11) Uani 1 1 d . . .
H24A H 0.3312 0.4204 -0.1593 0.080 Uiso 1 1 calc R . .
H24B H 0.3515 0.4448 -0.2269 0.080 Uiso 1 1 calc R . .
H24C H 0.4046 0.4237 -0.1722 0.080 Uiso 1 1 calc R . .
C25 C 0.10495(14) 0.37441(15) -0.14265(15) 0.0497(8) Uani 1 1 d . . .
H25A H 0.1195 0.3671 -0.1858 0.060 Uiso 1 1 calc R . .
H25B H 0.0580 0.3749 -0.1473 0.060 Uiso 1 1 calc R . .
C26 C 0.12803(19) 0.43802(16) -0.11966(19) 0.0660(10) Uani 1 1 d . . .
H26A H 0.1094 0.4484 -0.0797 0.080 Uiso 1 1 calc R . .
H26B H 0.1153 0.4690 -0.1525 0.080 Uiso 1 1 calc R . .
H26C H 0.1743 0.4376 -0.1121 0.080 Uiso 1 1 calc R . .
C27 C 0.10732(14) 0.32820(15) -0.02796(15) 0.0436(7) Uani 1 1 d . . .
H27A H 0.1233 0.2929 -0.0010 0.052 Uiso 1 1 calc R . .
H27B H 0.1282 0.3662 -0.0100 0.052 Uiso 1 1 calc R . .
C28 C 0.03443(17) 0.3343(2) -0.0228(2) 0.0745(11) Uani 1 1 d . . .
H28A H 0.0190 0.3724 -0.0442 0.080 Uiso 1 1 calc R . .
H28B H 0.0259 0.3357 0.0226 0.080 Uiso 1 1 calc R . .
H28C H 0.0127 0.2985 -0.0434 0.080 Uiso 1 1 calc R . .
C29 C 0.07321(15) 0.03914(17) -0.16237(17) 0.0597(9) Uani 1 1 d . . .
H29A H 0.0272 0.0476 -0.1698 0.072 Uiso 1 1 calc R . .
H29B H 0.0924 0.0479 -0.2030 0.072 Uiso 1 1 calc R . .
C30 C 0.0823(2) -0.03023(18) -0.1466(2) 0.0827(12) Uani 1 1 d . . .
H30A H 0.1276 -0.0393 -0.1385 0.080 Uiso 1 1 calc R . .
H30B H 0.0645 -0.0551 -0.1830 0.080 Uiso 1 1 calc R . .
H30C H 0.0605 -0.0404 -0.1084 0.080 Uiso 1 1 calc R . .
C31 C 0.07351(15) 0.07379(16) -0.04294(16) 0.0533(8) Uani 1 1 d . . .
H31A H 0.0839 0.0310 -0.0287 0.064 Uiso 1 1 calc R . .
H31B H 0.0942 0.1023 -0.0105 0.064 Uiso 1 1 calc R . .
C32 C 0.00052(17) 0.0828(2) -0.0445(2) 0.0799(12) Uani 1 1 d . . .
H32A H -0.0105 0.1249 -0.0592 0.080 Uiso 1 1 calc R . .
H32B H -0.0132 0.0766 -0.0013 0.080 Uiso 1 1 calc R . .
H32C H -0.0207 0.0527 -0.0740 0.080 Uiso 1 1 calc R . .
C33 C 0.31088(17) 0.01612(16) -0.22790(18) 0.0613(9) Uani 1 1 d . . .
H33A H 0.2721 0.0320 -0.2522 0.074 Uiso 1 1 calc R . .
H33B H 0.3450 0.0154 -0.2575 0.074 Uiso 1 1 calc R . .
C34 C 0.2985(3) -0.05051(19) -0.2065(3) 0.0929(14) Uani 1 1 d . . .
H34A H 0.3376 -0.0680 -0.1855 0.080 Uiso 1 1 calc R . .
H34B H 0.2844 -0.0756 -0.2440 0.080 Uiso 1 1 calc R . .
H34C H 0.2655 -0.0504 -0.1762 0.080 Uiso 1 1 calc R . .
C35 C 0.39309(16) 0.04016(18) -0.1300(2) 0.0643(9) Uani 1 1 d . . .
H35A H 0.4037 0.0710 -0.0957 0.077 Uiso 1 1 calc R . .
H35B H 0.3837 0.0006 -0.1089 0.077 Uiso 1 1 calc R . .
C36 C 0.45209(19) 0.0307(3) -0.1674(3) 0.0996(16) Uani 1 1 d . . .
H36A H 0.4429 -0.0005 -0.2009 0.080 Uiso 1 1 calc R . .
H36B H 0.4876 0.0166 -0.1379 0.080 Uiso 1 1 calc R . .
H36C H 0.4633 0.0699 -0.1872 0.080 Uiso 1 1 calc R . .
Na1 Na 0.28590(7) 0.19810(7) -0.34982(7) 0.0650(4) Uani 1 1 d . . .
C37 C 0.1901(3) 0.0688(2) -0.4015(3) 0.0987(15) Uani 1 1 d . . .
H37A H 0.1965 0.0310 -0.3758 0.080 Uiso 1 1 calc R . .
H37B H 0.2186 0.0684 -0.4361 0.080 Uiso 1 1 calc R . .
H37C H 0.1461 0.0706 -0.4200 0.080 Uiso 1 1 calc R . .
O1 O 0.20359(12) 0.12212(13) -0.36130(13) 0.0714(7) Uani 1 1 d . . .
C38 C 0.1581(2) 0.1318(2) -0.3142(2) 0.0791(12) Uani 1 1 d . . .
H38A H 0.1552 0.0941 -0.2875 0.095 Uiso 1 1 calc R . .
H38B H 0.1157 0.1402 -0.3360 0.095 Uiso 1 1 calc R . .
C39 C 0.1796(2) 0.18619(19) -0.2722(2) 0.0716(13) Uani 1 1 d . . .
H39A H 0.1469 0.1953 -0.2423 0.086 Uiso 1 1 calc R . .
H39B H 0.2192 0.1749 -0.2461 0.086 Uiso 1 1 calc R . .
O2 O 0.19093(11) 0.24178(12) -0.30933(11) 0.0630(6) Uani 1 1 d . . .
C40 C 0.1343(2) 0.2738(2) -0.3318(2) 0.0875(13) Uani 1 1 d . . .
H40A H 0.1097 0.2481 -0.3635 0.080 Uiso 1 1 calc R . .
H40B H 0.1454 0.3129 -0.3517 0.080 Uiso 1 1 calc R . .
H40C H 0.1091 0.2822 -0.2955 0.080 Uiso 1 1 calc R . .
C41 C 0.3661(3) 0.0984(3) -0.4440(4) 0.144(3) Uani 1 1 d . . .
H41A H 0.3614 0.0814 -0.4876 0.080 Uiso 1 1 calc R . .
H41B H 0.3442 0.0715 -0.4152 0.080 Uiso 1 1 calc R . .
H41C H 0.4111 0.1008 -0.4291 0.080 Uiso 1 1 calc R . .
O3 O 0.33872(16) 0.15952(17) -0.44409(17) 0.0958(9) Uani 1 1 d . . .
C42 C 0.3768(3) 0.2051(3) -0.4677(3) 0.1128(18) Uani 1 1 d . . .
H42A H 0.3891 0.1921 -0.5104 0.135 Uiso 1 1 calc R . .
H42B H 0.4159 0.2091 -0.4386 0.135 Uiso 1 1 calc R . .
C43 C 0.3448(2) 0.2664(3) -0.4739(2) 0.0951(15) Uani 1 1 d . . .
H43A H 0.3764 0.2988 -0.4817 0.114 Uiso 1 1 calc R . .
H43B H 0.3126 0.2658 -0.5110 0.114 Uiso 1 1 calc R . .
O4 O 0.31519(17) 0.28080(15) -0.41700(15) 0.0923(9) Uani 1 1 d . . .
C44 C 0.2937(4) 0.3440(3) -0.4112(3) 0.138(2) Uani 1 1 d . . .
H44A H 0.3292 0.3724 -0.4159 0.080 Uiso 1 1 calc R . .
H44B H 0.2777 0.3500 -0.3690 0.080 Uiso 1 1 calc R . .
H44C H 0.2598 0.3525 -0.4449 0.080 Uiso 1 1 calc R . .

loop_
_atom_site_aniso_label
_atom_site_aniso_U_11
_atom_site_aniso_U_22
_atom_site_aniso_U_33
_atom_site_aniso_U_23
_atom_site_aniso_U_13
_atom_site_aniso_U_12
Pr1 0.03030(13) 0.03849(13) 0.02551(12) 0.00122(5) 0.00701(7) -0.00131(5)
N1 0.0367(12) 0.0430(14) 0.0326(13) 0.0000(9) 0.0108(10) -0.0005(9)
N2 0.0509(16) 0.0677(18) 0.0351(15) 0.0029(12) 0.0048(12) -0.0015(12)
N3 0.0302(11) 0.0485(13) 0.0327(12) 0.0006(10) 0.0052(9) -0.0042(10)
N4 0.0416(12) 0.0449(13) 0.0327(12) -0.0024(10) 0.0098(10) -0.0066(10)
C1 0.0393(14) 0.0444(16) 0.0437(16) -0.0068(13) 0.0138(12) 0.0004(12)
C2 0.0553(18) 0.059(2) 0.0429(17) -0.0117(14) 0.0201(14) -0.0014(14)
C3 0.0491(17) 0.0584(19) 0.0393(16) -0.0025(15) 0.0198(13) -0.0077(14)
C4 0.0316(13) 0.0476(16) 0.0335(14) 0.0001(12) 0.0114(11) -0.0024(11)
C5 0.0390(14) 0.0427(15) 0.0322(14) 0.0020(12) 0.0106(11) -0.0023(12)
C6 0.0268(13) 0.0406(14) 0.0320(14) 0.0045(11) 0.0069(11) 0.0006(10)
C7 0.0322(14) 0.0428(16) 0.0296(14) 0.0020(11) 0.0074(12) -0.0012(10)
C8 0.0206(12) 0.0324(13) 0.0166(11) 0.0014(8) 0.0063(9) 0.0008(8)
C9 0.0348(16) 0.0414(16) 0.0276(15) 0.0035(10) 0.0096(12) 0.0020(10)
C10 0.0304(14) 0.0498(18) 0.0357(16) 0.0064(11) 0.0047(12) 0.0048(10)
C11 0.0312(13) 0.0551(18) 0.0346(14) 0.0057(13) 0.0049(11) 0.0013(12)
C12 0.0349(15) 0.075(2) 0.0456(17) 0.0093(16) -0.0053(13) -0.0004(14)
C13 0.0400(17) 0.080(3) 0.0427(19) 0.0021(15) -0.0014(14) -0.0150(14)
C14 0.0341(14) 0.0598(19) 0.0368(15) -0.0024(13) 0.0079(12) -0.0138(13)
C15 0.0438(15) 0.0530(18) 0.0383(15) -0.0034(13) 0.0140(12) -0.0130(13)
C16 0.0438(15) 0.0456(17) 0.0382(15) -0.0010(12) 0.0104(12) -0.0081(12)
C17 0.0595(18) 0.0485(17) 0.0401(16) 0.0036(14) 0.0146(14) -0.0078(14)
C18 0.0487(17) 0.0463(17) 0.0438(16) 0.0045(13) 0.0067(13) 0.0002(13)
C19 0.0505(17) 0.0385(16) 0.0424(16) -0.0038(13) 0.0128(13) -0.0024(13)
C20 0.0438(15) 0.0456(17) 0.0490(17) -0.0063(14) 0.0129(13) 0.0003(12)
C21 0.0348(15) 0.064(2) 0.0479(18) -0.0003(15) 0.0115(14) -0.0049(13)
C22 0.0339(17) 0.110(3) 0.069(2) -0.008(2) 0.0138(16) -0.0062(18)
C23 0.0565(17) 0.0525(19) 0.0428(16) 0.0102(14) 0.0256(14) -0.0001(14)
C24 0.099(3) 0.052(2) 0.074(3) 0.0131(19) 0.036(2) -0.0039(19)
C25 0.0434(16) 0.062(2) 0.0447(17) 0.0176(15) 0.0082(13) 0.0124(14)
C26 0.077(2) 0.054(2) 0.068(2) 0.0196(18) 0.0125(19) 0.0158(18)
C27 0.0391(16) 0.0527(17) 0.0408(17) 0.0053(13) 0.0144(13) 0.0045(13)
C28 0.048(2) 0.113(3) 0.066(3) 0.002(2) 0.0244(18) 0.015(2)
C29 0.0530(18) 0.072(2) 0.056(2) -0.0151(17) 0.0136(15) -0.0246(16)
C30 0.104(3) 0.067(3) 0.082(3) -0.021(2) 0.030(2) -0.030(2)
C31 0.0522(17) 0.063(2) 0.0471(17) 0.0012(15) 0.0183(14) -0.0115(15)
C32 0.060(2) 0.113(3) 0.072(2) 0.008(2) 0.0361(19) -0.011(2)
C33 0.069(2) 0.051(2) 0.067(2) -0.0229(17) 0.0264(17) -0.0099(16)
C34 0.116(4) 0.056(3) 0.111(4) -0.029(2) 0.033(3) -0.013(2)
C35 0.0552(19) 0.061(2) 0.078(2) 0.0048(18) 0.0118(17) 0.0108(16)
C36 0.061(2) 0.125(4) 0.116(4) 0.010(3) 0.025(2) 0.034(3)
Na1 0.0592(8) 0.0769(9) 0.0611(9) -0.0017(7) 0.0175(7) -0.0056(7)
C37 0.115(4) 0.085(3) 0.098(4) -0.017(3) 0.021(3) -0.022(3)
O1 0.0740(16) 0.0779(17) 0.0645(15) -0.0119(13) 0.0185(13) -0.0226(13)
C38 0.077(3) 0.091(3) 0.072(3) 0.008(2) 0.029(2) -0.025(2)
C39 0.072(3) 0.096(3) 0.050(2) 0.0075(19) 0.023(2) -0.0011(19)
O2 0.0572(14) 0.0795(17) 0.0534(14) 0.0012(12) 0.0112(11) -0.0020(12)
C40 0.077(3) 0.109(4) 0.076(3) 0.002(3) 0.008(2) 0.013(3)
C41 0.156(6) 0.131(6) 0.153(6) -0.005(4) 0.048(5) 0.059(5)
O3 0.095(2) 0.098(2) 0.100(2) -0.006(2) 0.0404(19) 0.0172(19)
C42 0.089(4) 0.154(5) 0.102(4) -0.001(4) 0.045(3) 0.000(4)
C43 0.081(3) 0.130(5) 0.077(3) 0.020(3) 0.019(2) -0.016(3)
O4 0.130(3) 0.077(2) 0.0728(19) 0.0055(15) 0.0256(18) -0.0011(18)
C44 0.220(8) 0.085(4) 0.107(5) -0.011(3) 0.003(4) -0.018(5)

loop_
_atom_type_symbol
_atom_type_description
_atom_type_scat_dispersion_real
_atom_type_scat_dispersion_imag
_atom_type_scat_source
C C 0.0033 0.0016 'International Tables Vol C Tables 4.2.6.8 and 6.1.1.4'
H H 0.0000 0.0000 'International Tables Vol C Tables 4.2.6.8 and 6.1.1.4'
N N 0.0061 0.0033 'International Tables Vol C Tables 4.2.6.8 and 6.1.1.4'
O O 0.0106 0.0060 'International Tables Vol C Tables 4.2.6.8 and 6.1.1.4'
Na Na 0.0362 0.0249 'International Tables Vol C Tables 4.2.6.8 and 6.1.1.4'
Pr Pr -0.2180 2.8214 'International Tables Vol C Tables 4.2.6.8 and 6.1.1.4'

loop_
_geom_angle_atom_site_label_1
_geom_angle_atom_site_label_2
_geom_angle_atom_site_label_3
_geom_angle
_geom_angle_site_symmetry_1
_geom_angle_site_symmetry_3
_geom_angle_publ_flag
N3 Pr1 N1 131.05(8) . . ?
N3 Pr1 C8 100.40(8) . 7 ?
N1 Pr1 C8 128.29(8) . 7 ?
N3 Pr1 N4 79.59(7) . . ?
N1 Pr1 N4 78.67(7) . . ?
C8 Pr1 N4 121.80(7) 7 . ?
N3 Pr1 C19 107.85(8) . . ?
N1 Pr1 C19 64.94(8) . . ?
C8 Pr1 C19 108.65(8) 7 . ?
N4 Pr1 C19 29.11(8) . . ?
N3 Pr1 C16 64.97(8) . . ?
N1 Pr1 C16 107.46(8) . . ?
C8 Pr1 C16 97.72(8) 7 . ?
N4 Pr1 C16 29.49(8) . . ?
C19 Pr1 C16 47.06(9) . . ?
N3 Pr1 C8 81.78(7) . . ?
N1 Pr1 C8 107.87(7) . . ?
C8 Pr1 C8 70.03(8) 7 . ?
N4 Pr1 C8 159.52(7) . . ?
C19 Pr1 C8 170.27(8) . . ?
C16 Pr1 C8 142.21(8) . . ?
N3 Pr1 C7 107.41(8) . . ?
N1 Pr1 C7 81.73(8) . . ?
C8 Pr1 C7 77.67(8) 7 . ?
N4 Pr1 C7 158.51(8) . . ?
C19 Pr1 C7 142.20(9) . . ?
C16 Pr1 C7 170.52(9) . . ?
C8 Pr1 C7 28.41(8) . . ?
N3 Pr1 C9 62.87(8) . . ?
N1 Pr1 C9 103.71(8) . . ?
C8 Pr1 C9 94.50(8) 7 . ?
N4 Pr1 C9 132.22(8) . . ?
C19 Pr1 C9 156.55(9) . . ?
C16 Pr1 C9 127.72(9) . . ?
C8 Pr1 C9 28.08(8) . . ?
C7 Pr1 C9 45.50(9) . . ?
N3 Pr1 N2 77.09(8) . . ?
N1 Pr1 N2 76.56(8) . . ?
C8 Pr1 N2 116.90(7) 7 . ?
N4 Pr1 N2 119.54(8) . . ?
C19 Pr1 N2 132.55(9) . . ?
C16 Pr1 N2 132.57(8) . . ?
C8 Pr1 N2 46.99(7) . . ?
C7 Pr1 N2 46.16(8) . . ?
C9 Pr1 N2 27.94(9) . . ?
N3 Pr1 C6 105.24(8) . . ?
N1 Pr1 C6 61.55(7) . . ?
C8 Pr1 C6 105.24(7) 7 . ?
N4 Pr1 C6 131.28(8) . . ?
C19 Pr1 C6 126.46(8) . . ?
C16 Pr1 C6 156.49(8) . . ?
C8 Pr1 C6 47.14(7) . . ?
C7 Pr1 C6 27.77(8) . . ?
C9 Pr1 C6 46.35(8) . . ?
N2 Pr1 C6 28.85(7) . . ?
N3 Pr1 C18 110.52(8) . . ?
N1 Pr1 C18 85.02(8) . . ?
C8 Pr1 C18 80.70(8) 7 . ?
N4 Pr1 C18 47.64(8) . . ?
C19 Pr1 C18 28.19(9) . . ?
C16 Pr1 C18 46.55(8) . . ?
C8 Pr1 C18 150.03(8) . . ?
C7 Pr1 C18 138.98(8) . . ?
C9 Pr1 C18 171.18(9) . . ?
N2 Pr1 C18 160.01(9) . . ?
C6 Pr1 C18 142.04(8) . . ?
C1 N1 C4 106.0(2) . . ?
C1 N1 Pr1 122.01(17) . . ?
C4 N1 Pr1 126.58(17) . . ?
C9 N2 C6 106.7(3) . . ?
C9 N2 Pr1 75.26(15) . . ?
C6 N2 Pr1 76.35(15) . . ?
C11 N3 C14 106.3(2) . . ?
C11 N3 Pr1 124.08(17) . . ?
C14 N3 Pr1 120.96(19) . . ?
C19 N4 C16 106.6(2) . . ?
C19 N4 Pr1 79.21(16) . . ?
C16 N4 Pr1 79.65(15) . . ?
C2 C1 N1 110.2(3) . . ?
C2 C1 C20 129.8(3) . . ?
N1 C1 C20 119.5(2) . . ?
C1 C2 C3 107.0(3) . . ?
C1 C2 Na1 112.9(2) . . ?
C3 C2 Na1 71.02(17) . . ?
C4 C3 C2 106.2(3) . . ?
C4 C3 Na1 111.01(19) . . ?
C2 C3 Na1 78.86(17) . . ?
C3 C4 N1 110.6(3) . . ?
C3 C4 C5 129.7(3) . . ?
N1 C4 C5 119.3(2) . . ?
C6 C5 C4 107.8(2) . . ?
C6 C5 C23 109.0(2) . . ?
C4 C5 C23 110.7(2) . . ?
C6 C5 C21 108.9(2) . . ?
C4 C5 C21 109.2(2) . . ?
C23 C5 C21 111.3(2) . . ?
C7 C6 N2 105.4(2) . . ?
C7 C6 C5 128.5(3) . . ?
N2 C6 C5 126.1(2) . . ?
C7 C6 Pr1 73.86(16) . . ?
N2 C6 Pr1 74.79(15) . . ?
C5 C6 Pr1 115.22(17) . . ?
C6 C7 C8 111.6(3) . . ?
C6 C7 Pr1 78.37(16) . . ?
C8 C7 Pr1 75.41(15) . . ?
C9 C8 C7 105.3(2) . . ?
C9 C8 Pr1 149.7(2) . 7 ?
C7 C8 Pr1 105.01(18) . 7 ?
C9 C8 Pr1 77.01(14) . . ?
C7 C8 Pr1 76.18(15) . . ?
Pr1 C8 Pr1 109.97(8) 7 . ?
C8 C9 N2 110.9(3) . . ?
C8 C9 C10 122.6(3) . . ?
N2 C9 C10 126.5(3) . . ?
C8 C9 Pr1 74.91(14) . . ?
N2 C9 Pr1 76.81(16) . . ?
C10 C9 Pr1 113.26(17) . . ?
C11 C10 C9 107.0(2) . . ?
C11 C10 C27 109.5(2) . . ?
C9 C10 C27 109.9(2) . . ?
C11 C10 C25 111.1(2) . . ?
C9 C10 C25 108.4(2) . . ?
C27 C10 C25 110.8(2) . . ?
N3 C11 C12 110.2(3) . . ?
N3 C11 C10 119.0(2) . . ?
C12 C11 C10 130.5(3) . . ?
C11 C12 C13 106.7(3) . . ?
C14 C13 C12 107.3(3) . . ?
C13 C14 N3 109.5(3) . . ?
C13 C14 C15 130.8(3) . . ?
N3 C14 C15 119.4(2) . . ?
C14 C15 C16 109.5(2) . . ?
C14 C15 C31 108.8(3) . . ?
C16 C15 C31 108.3(2) . . ?
C14 C15 C29 110.0(3) . . ?
C16 C15 C29 109.4(3) . . ?
C31 C15 C29 110.8(2) . . ?
N4 C16 C17 110.1(3) . . ?
N4 C16 C15 121.3(2) . . ?
C17 C16 C15 128.6(3) . . ?
N4 C16 Pr1 70.86(14) . . ?
C17 C16 Pr1 82.10(17) . . ?
C15 C16 Pr1 114.28(19) . . ?
C16 C17 C18 106.3(3) . . ?
C16 C17 Pr1 69.84(17) . . ?
C18 C17 Pr1 75.65(17) . . ?
C19 C18 C17 106.3(3) . . ?
C19 C18 Pr1 69.32(17) . . ?
C17 C18 Pr1 76.11(17) . . ?
N4 C19 C18 110.7(3) . . ?
N4 C19 C20 120.8(3) . . ?
C18 C19 C20 128.4(3) . . ?
N4 C19 Pr1 71.68(15) . . ?
C18 C19 Pr1 82.49(18) . . ?
C20 C19 Pr1 115.14(19) . . ?
C1 C20 C19 110.5(2) . . ?
C1 C20 C33 109.3(3) . . ?
C19 C20 C33 108.7(2) . . ?
C1 C20 C35 108.2(2) . . ?
C19 C20 C35 108.8(3) . . ?
C33 C20 C35 111.4(3) . . ?
C22 C21 C5 115.1(3) . . ?
C24 C23 C5 114.5(3) . . ?
C26 C25 C10 115.6(3) . . ?
C28 C27 C10 115.0(3) . . ?
C30 C29 C15 115.4(3) . . ?
C32 C31 C15 114.9(3) . . ?
C34 C33 C20 114.5(3) . . ?
C36 C35 C20 116.2(3) . . ?
O4 Na1 O1 132.68(13) . . ?
O4 Na1 O2 100.23(12) . . ?
O1 Na1 O2 71.61(10) . . ?
O4 Na1 O3 68.19(12) . . ?
O1 Na1 O3 93.61(12) . . ?
O2 Na1 O3 147.48(12) . . ?
O4 Na1 C3 98.64(12) . . ?
O1 Na1 C3 128.60(11) . . ?
O2 Na1 C3 106.74(10) . . ?
O3 Na1 C3 105.06(12) . . ?
O4 Na1 C2 122.63(12) . . ?
O1 Na1 C2 101.82(11) . . ?
O2 Na1 C2 114.89(10) . . ?
O3 Na1 C2 96.15(11) . . ?
C3 Na1 C2 30.12(10) . . ?
O4 Na1 C39 130.49(14) . . ?
O1 Na1 C39 53.19(11) . . ?
O2 Na1 C39 30.27(10) . . ?
O3 Na1 C39 146.73(14) . . ?
C3 Na1 C39 99.01(12) . . ?
C2 Na1 C39 93.26(12) . . ?
C37 O1 C38 113.7(3) . . ?
C37 O1 Na1 135.6(3) . . ?
C38 O1 Na1 110.7(2) . . ?
O1 C38 C39 108.7(3) . . ?
O2 C39 C38 112.6(4) . . ?
O2 C39 Na1 57.25(18) . . ?
C38 C39 Na1 87.4(2) . . ?
C40 O2 C39 113.7(3) . . ?
C40 O2 Na1 140.1(2) . . ?
C39 O2 Na1 92.5(2) . . ?
C42 O3 C41 113.9(4) . . ?
C42 O3 Na1 110.9(3) . . ?
C41 O3 Na1 120.8(4) . . ?
O3 C42 C43 112.9(4) . . ?
O4 C43 C42 110.5(4) . . ?
C43 O4 C44 116.0(4) . . ?
C43 O4 Na1 118.9(3) . . ?
C44 O4 Na1 123.9(3) . . ?

loop_
_geom_bond_atom_site_label_1
_geom_bond_atom_site_label_2
_geom_bond_distance
_geom_bond_site_symmetry_2
_geom_bond_publ_flag
Pr1 N3 2.475(2) . ?
Pr1 N1 2.506(2) . ?
Pr1 C8 2.512(2) 7 ?
Pr1 N4 2.664(2) . ?
Pr1 C19 2.756(3) . ?
Pr1 C16 2.774(3) . ?
Pr1 C8 2.837(2) . ?
Pr1 C7 2.846(3) . ?
Pr1 C9 2.863(3) . ?
Pr1 N2 2.882(3) . ?
Pr1 C6 2.902(3) . ?
Pr1 C18 2.921(3) . ?
N1 C1 1.383(3) . ?
N1 C4 1.384(3) . ?
N2 C9 1.387(4) . ?
N2 C6 1.441(4) . ?
N3 C11 1.370(4) . ?
N3 C14 1.388(4) . ?
N4 C19 1.365(4) . ?
N4 C16 1.388(4) . ?
C1 C2 1.377(4) . ?
C1 C20 1.519(4) . ?
C2 C3 1.420(5) . ?
C2 Na1 2.777(4) . ?
C3 C4 1.379(4) . ?
C3 Na1 2.676(3) . ?
C4 C5 1.519(4) . ?
C5 C6 1.518(4) . ?
C5 C23 1.540(4) . ?
C5 C21 1.549(4) . ?
C6 C7 1.380(4) . ?
C7 C8 1.394(4) . ?
C8 C9 1.383(4) . ?
C8 Pr1 2.512(2) 7 ?
C9 C10 1.521(4) . ?
C10 C11 1.512(4) . ?
C10 C27 1.539(4) . ?
C10 C25 1.548(4) . ?
C11 C12 1.379(4) . ?
C12 C13 1.400(4) . ?
C13 C14 1.376(4) . ?
C14 C15 1.510(4) . ?
C15 C16 1.520(4) . ?
C15 C31 1.548(4) . ?
C15 C29 1.552(4) . ?
C16 C17 1.390(4) . ?
C17 C18 1.427(4) . ?
C18 C19 1.391(4) . ?
C19 C20 1.521(4) . ?
C20 C33 1.553(4) . ?
C20 C35 1.558(4) . ?
C21 C22 1.529(4) . ?
C23 C24 1.531(5) . ?
C25 C26 1.491(5) . ?
C27 C28 1.530(4) . ?
C29 C30 1.511(5) . ?
C31 C32 1.524(5) . ?
C33 C34 1.504(5) . ?
C35 C36 1.510(5) . ?
Na1 O4 2.337(3) . ?
Na1 O1 2.342(3) . ?
Na1 O2 2.386(3) . ?
Na1 O3 2.438(3) . ?
Na1 C39 2.834(5) . ?
C37 O1 1.411(5) . ?
O1 C38 1.420(5) . ?
C38 C39 1.483(6) . ?
C39 O2 1.430(4) . ?
O2 C40 1.399(5) . ?
C41 O3 1.411(6) . ?
O3 C42 1.359(6) . ?
C42 C43 1.458(8) . ?
C43 O4 1.395(6) . ?
O4 C44 1.418(7) . ?
